data_4502350
loop_
_publ_author_name
'Huang, Fu-Ping'
'Tian, Jin-Lei'
'Gu, Wen'
'Liu, Xin'
'Yan, Shi-Ping'
'Liao, Dai-Zheng'
'Cheng, Peng'

_publ_section_title
;
 Co(II) Coordination Polymers: Positional Isomeric Effect, Structural and
 Magnetic Diversification
;
_journal_issue 3
_journal_name_full 'Crystal Growth &amp; Design'
_journal_page_first 1145
_journal_paper_doi 10.1021/cg901014r
_journal_volume 10
_journal_year 2010
_chemical_formula_sum 'C32 H30 Co N10 O8'
_chemical_formula_weight 741.59
_chemical_name_systematic
; 
 ? 
;
_space_group_IT_number 2
_symmetry_cell_setting triclinic
_symmetry_space_group_name_Hall '-P 1'
_symmetry_space_group_name_H-M 'P -1'
_atom_sites_solution_hydrogens geom
_atom_sites_solution_primary direct
_atom_sites_solution_secondary difmap
_audit_creation_method SHELXL-97
_cell_angle_alpha 84.10(3)
_cell_angle_beta 73.24(3)
_cell_angle_gamma 78.46(3)
_cell_formula_units_Z 1
_cell_length_a 8.2110(16)
_cell_length_b 9.1210(18)
_cell_length_c 11.388(2)
_cell_measurement_temperature 293(2)
_cell_volume 799.2(3)
_computing_structure_refinement 'SHELXL-97 (Sheldrick, 1997)'
_computing_structure_solution 'SHELXS-97 (Sheldrick, 1990)'
_diffrn_ambient_temperature 293(2)
_diffrn_measured_fraction_theta_full 0.991
_diffrn_measured_fraction_theta_max 0.991
_diffrn_radiation_monochromator graphite
_diffrn_radiation_source 'fine-focus sealed tube'
_diffrn_radiation_type MoK\a
_diffrn_radiation_wavelength 0.71073
_diffrn_reflns_av_R_equivalents 0.0387
_diffrn_reflns_av_sigmaI/netI 0.0728
_diffrn_reflns_limit_h_max 9
_diffrn_reflns_limit_h_min -9
_diffrn_reflns_limit_k_max 10
_diffrn_reflns_limit_k_min -10
_diffrn_reflns_limit_l_max 13
_diffrn_reflns_limit_l_min -12
_diffrn_reflns_number 4771
_diffrn_reflns_theta_full 25.25
_diffrn_reflns_theta_max 25.25
_diffrn_reflns_theta_min 3.02
_exptl_absorpt_coefficient_mu 0.607
_exptl_absorpt_correction_T_max 0.9298
_exptl_absorpt_correction_T_min 0.8047
_exptl_absorpt_correction_type multi-scan
_exptl_absorpt_process_details sadabs
_exptl_crystal_density_diffrn 1.541
_exptl_crystal_density_method 'not measured'
_exptl_crystal_F_000 303
_exptl_crystal_size_max 0.40
_exptl_crystal_size_mid 0.20
_exptl_crystal_size_min 0.13
_refine_diff_density_max 0.434
_refine_diff_density_min -0.437
_refine_diff_density_rms 0.115
_refine_ls_extinction_method none
_refine_ls_goodness_of_fit_ref 1.001
_refine_ls_hydrogen_treatment constr
_refine_ls_matrix_type full
_refine_ls_number_parameters 232
_refine_ls_number_reflns 2866
_refine_ls_number_restraints 0
_refine_ls_restrained_S_all 1.001
_refine_ls_R_factor_all 0.0897
_refine_ls_R_factor_gt 0.0630
_refine_ls_shift/su_max 0.000
_refine_ls_shift/su_mean 0.000
_refine_ls_structure_factor_coef Fsqd
_refine_ls_weighting_details 'calc w=1/[\s^2^(Fo^2^)+(0.0802P)^2^+1.5000P] where P=(Fo^2^+2Fc^2^)/3'
_refine_ls_weighting_scheme calc
_refine_ls_wR_factor_gt 0.1367
_refine_ls_wR_factor_ref 0.1712
_reflns_number_gt 2229
_reflns_number_total 2866
_reflns_threshold_expression >2sigma(I)
_cod_data_source_file cg901014r_si_010.cif
_cod_data_source_block aa
_cod_original_sg_symbol_H-M p-1
_cod_database_code 4502350

loop_
_symmetry_equiv_pos_as_xyz
'x, y, z'
'-x, -y, -z'

loop_
_atom_site_label
_atom_site_type_symbol
_atom_site_fract_x
_atom_site_fract_y
_atom_site_fract_z
_atom_site_U_iso_or_equiv
_atom_site_adp_type
_atom_site_occupancy
_atom_site_symmetry_multiplicity
_atom_site_calc_flag
_atom_site_refinement_flags
Co1 Co 0.5000 0.5000 0.5000 0.0264(3) Uani 1 2 d S
O1 O 0.5411(4) 0.2687(4) 0.2766(3) 0.0365(8) Uani 1 1 d .
C14 C 0.1822(8) 1.2155(7) -0.1139(5) 0.0581(16) Uani 1 1 d .
H14A H 0.2279 1.2553 -0.1923 0.070 Uiso 1 1 calc R
O2 O 0.5092(4) 0.5087(3) 0.3171(3) 0.0356(8) Uani 1 1 d .
O3 O 0.5578(4) 0.7193(3) 0.4649(3) 0.0406(9) Uani 1 1 d .
N2 N 0.0779(5) 0.9255(4) 0.2893(4) 0.0352(10) Uani 1 1 d .
N4 N -0.1773(5) 1.0622(4) 0.3073(4) 0.0365(10) Uani 1 1 d .
C15 C 0.0187(8) 1.2807(7) -0.0494(6) 0.0636(18) Uani 1 1 d .
H15A H -0.0456 1.3595 -0.0844 0.076 Uiso 1 1 calc R
N1 N 0.2277(5) 0.5895(4) 0.5392(3) 0.0324(9) Uani 1 1 d .
C8 C 0.0053(6) 0.7750(5) 0.4856(4) 0.0295(10) Uani 1 1 d .
N3 N -0.1965(5) 0.9726(4) 0.4111(4) 0.0385(10) Uani 1 1 d .
C6 C -0.0594(6) 0.6285(6) 0.6717(5) 0.0461(13) Uani 1 1 d .
H6A H -0.1371 0.6011 0.7439 0.055 Uiso 1 1 calc R
C9 C 0.1735(6) 0.6959(5) 0.4628(4) 0.0297(10) Uani 1 1 d .
H9A H 0.2530 0.7186 0.3898 0.036 Uiso 1 1 calc R
C16 C -0.0463(8) 1.2257(7) 0.0681(5) 0.0559(16) Uani 1 1 d .
H16A H -0.1539 1.2701 0.1157 0.067 Uiso 1 1 calc R
C2 C 0.5067(5) 0.4557(5) 0.1202(4) 0.0251(10) Uani 1 1 d .
C1 C 0.5182(5) 0.4060(5) 0.2477(4) 0.0272(10) Uani 1 1 d .
C11 C -0.0137(6) 1.0330(5) 0.2363(5) 0.0362(11) Uani 1 1 d .
C12 C 0.0484(6) 1.1048(5) 0.1148(4) 0.0358(11) Uani 1 1 d .
C10 C -0.0391(6) 0.8920(5) 0.3960(4) 0.0305(10) Uani 1 1 d .
C7 C -0.1138(6) 0.7406(6) 0.5937(5) 0.0381(12) Uani 1 1 d .
H7A H -0.2274 0.7919 0.6130 0.046 Uiso 1 1 calc R
C3 C 0.5156(7) 0.3496(5) 0.0374(4) 0.0374(12) Uani 1 1 d .
C4 C 0.4912(6) 0.6056(5) 0.0814(4) 0.0346(11) Uani 1 1 d .
C5 C 0.1108(7) 0.5568(6) 0.6425(5) 0.0437(13) Uani 1 1 d .
H5A H 0.1456 0.4826 0.6970 0.052 Uiso 1 1 calc R
N5 N 0.2770(6) 1.1017(5) -0.0721(4) 0.0552(13) Uani 1 1 d .
C13 C 0.2116(7) 1.0477(6) 0.0416(5) 0.0463(13) Uani 1 1 d .
H13A H 0.2787 0.9679 0.0734 0.056 Uiso 1 1 calc R
O4 O 0.5569(5) 0.0743(4) 0.7043(4) 0.0604(11) Uani 1 1 d .
H3B H 0.5174 0.7753 0.4084 0.073 Uiso 1 1 d R
H4 H 0.4889 0.6722 0.1435 0.073 Uiso 1 1 d R
H3 H 0.5318 0.2572 0.0632 0.073 Uiso 1 1 d R
H3A H 0.5523 0.7549 0.5256 0.073 Uiso 1 1 d R
H4A H -0.2705 1.1305 0.2960 0.073 Uiso 1 1 d R
H4B H 0.6599 0.0742 0.7056 0.073 Uiso 1 1 d R
H4C H 0.4745 0.0822 0.7700 0.073 Uiso 1 1 d R

loop_
_atom_site_aniso_label
_atom_site_aniso_U_11
_atom_site_aniso_U_22
_atom_site_aniso_U_33
_atom_site_aniso_U_23
_atom_site_aniso_U_13
_atom_site_aniso_U_12
Co1 0.0338(5) 0.0286(5) 0.0155(5) 0.0031(3) -0.0091(4) -0.0009(4)
O1 0.046(2) 0.0346(19) 0.0241(17) 0.0049(14) -0.0127(15) 0.0043(15)
C14 0.063(4) 0.064(4) 0.038(3) 0.018(3) -0.009(3) -0.008(3)
O2 0.051(2) 0.0363(18) 0.0204(17) -0.0007(14) -0.0163(15) -0.0017(15)
O3 0.056(2) 0.0341(18) 0.0320(19) 0.0029(15) -0.0123(17) -0.0097(16)
N2 0.034(2) 0.037(2) 0.030(2) 0.0065(18) -0.0092(18) 0.0014(18)
N4 0.031(2) 0.040(2) 0.036(2) 0.0070(19) -0.0148(19) 0.0035(18)
C15 0.071(4) 0.055(4) 0.049(4) 0.022(3) -0.012(3) 0.006(3)
N1 0.037(2) 0.033(2) 0.025(2) 0.0051(17) -0.0091(17) -0.0021(17)
C8 0.031(2) 0.030(2) 0.029(3) 0.002(2) -0.013(2) -0.0050(19)
N3 0.040(2) 0.037(2) 0.034(2) 0.0082(19) -0.0096(19) -0.0005(19)
C6 0.036(3) 0.060(3) 0.036(3) 0.020(3) -0.004(2) -0.015(3)
C9 0.030(2) 0.034(2) 0.025(2) 0.004(2) -0.011(2) -0.003(2)
C16 0.053(3) 0.056(4) 0.043(3) 0.015(3) -0.007(3) 0.008(3)
C2 0.029(2) 0.028(2) 0.015(2) 0.0013(18) -0.0066(18) 0.0005(18)
C1 0.021(2) 0.038(3) 0.018(2) 0.002(2) -0.0027(18) 0.0008(19)
C11 0.039(3) 0.033(3) 0.037(3) 0.001(2) -0.015(2) -0.001(2)
C12 0.039(3) 0.037(3) 0.030(3) 0.004(2) -0.014(2) -0.001(2)
C10 0.029(2) 0.034(2) 0.029(3) 0.000(2) -0.011(2) -0.003(2)
C7 0.026(2) 0.045(3) 0.039(3) 0.007(2) -0.006(2) -0.006(2)
C3 0.057(3) 0.031(2) 0.023(3) 0.003(2) -0.013(2) -0.003(2)
C4 0.054(3) 0.030(2) 0.021(2) -0.003(2) -0.016(2) -0.002(2)
C5 0.046(3) 0.040(3) 0.039(3) 0.013(2) -0.007(2) -0.008(2)
N5 0.057(3) 0.055(3) 0.041(3) 0.011(2) -0.004(2) -0.001(2)
C13 0.048(3) 0.042(3) 0.039(3) 0.009(2) -0.005(3) -0.001(2)
O4 0.053(2) 0.064(3) 0.053(3) 0.018(2) -0.006(2) -0.009(2)

loop_
_atom_type_symbol
_atom_type_description
_atom_type_scat_dispersion_real
_atom_type_scat_dispersion_imag
_atom_type_scat_source
C C 0.0033 0.0016 'International Tables Vol C Tables 4.2.6.8 and 6.1.1.4'
H H 0.0000 0.0000 'International Tables Vol C Tables 4.2.6.8 and 6.1.1.4'
Co Co 0.3494 0.9721 'International Tables Vol C Tables 4.2.6.8 and 6.1.1.4'
N N 0.0061 0.0033 'International Tables Vol C Tables 4.2.6.8 and 6.1.1.4'
O O 0.0106 0.0060 'International Tables Vol C Tables 4.2.6.8 and 6.1.1.4'

loop_
_geom_angle_atom_site_label_1
_geom_angle_atom_site_label_2
_geom_angle_atom_site_label_3
_geom_angle
_geom_angle_site_symmetry_1
_geom_angle_site_symmetry_3
O2 Co1 O2 180.0 2_666 .
O2 Co1 O3 85.53(13) 2_666 2_666
O2 Co1 O3 94.47(13) . 2_666
O2 Co1 O3 94.47(13) 2_666 .
O2 Co1 O3 85.53(13) . .
O3 Co1 O3 180.0 2_666 .
O2 Co1 N1 88.39(14) 2_666 2_666
O2 Co1 N1 91.61(14) . 2_666
O3 Co1 N1 90.58(14) 2_666 2_666
O3 Co1 N1 89.42(14) . 2_666
O2 Co1 N1 91.61(14) 2_666 .
O2 Co1 N1 88.39(14) . .
O3 Co1 N1 89.42(14) 2_666 .
O3 Co1 N1 90.58(14) . .
N1 Co1 N1 180.0 2_666 .
N5 C14 C15 124.3(6) . .
N5 C14 H14A 117.9 . .
C15 C14 H14A 117.9 . .
C1 O2 Co1 130.8(3) . .
Co1 O3 H3B 116.7 . .
Co1 O3 H3A 111.1 . .
H3B O3 H3A 119.0 . .
C11 N2 C10 103.1(4) . .
C11 N4 N3 110.3(4) . .
C11 N4 H4A 130.7 . .
N3 N4 H4A 119.0 . .
C14 C15 C16 117.9(6) . .
C14 C15 H15A 121.0 . .
C16 C15 H15A 121.0 . .
C9 N1 C5 117.1(4) . .
C9 N1 Co1 118.5(3) . .
C5 N1 Co1 124.0(3) . .
C7 C8 C9 118.2(4) . .
C7 C8 C10 122.6(4) . .
C9 C8 C10 119.2(4) . .
C10 N3 N4 102.1(4) . .
C7 C6 C5 119.8(5) . .
C7 C6 H6A 120.1 . .
C5 C6 H6A 120.1 . .
N1 C9 C8 123.9(4) . .
N1 C9 H9A 118.1 . .
C8 C9 H9A 118.1 . .
C12 C16 C15 119.6(5) . .
C12 C16 H16A 120.2 . .
C15 C16 H16A 120.2 . .
C4 C2 C3 118.9(4) . .
C4 C2 C1 121.2(4) . .
C3 C2 C1 119.9(4) . .
O1 C1 O2 124.9(4) . .
O1 C1 C2 118.9(4) . .
O2 C1 C2 116.1(4) . .
N2 C11 N4 109.9(4) . .
N2 C11 C12 125.7(4) . .
N4 C11 C12 124.2(4) . .
C16 C12 C13 117.6(5) . .
C16 C12 C11 123.6(5) . .
C13 C12 C11 118.8(4) . .
N3 C10 N2 114.5(4) . .
N3 C10 C8 122.8(4) . .
N2 C10 C8 122.6(4) . .
C6 C7 C8 118.1(4) . .
C6 C7 H7A 120.9 . .
C8 C7 H7A 120.9 . .
C4 C3 C2 120.2(4) 2_665 .
C4 C3 H3 123.4 2_665 .
C2 C3 H3 116.2 . .
C3 C4 C2 120.9(4) 2_665 .
C3 C4 H4 125.1 2_665 .
C2 C4 H4 114.0 . .
N1 C5 C6 122.8(5) . .
N1 C5 H5A 118.6 . .
C6 C5 H5A 118.6 . .
C14 N5 C13 117.3(5) . .
N5 C13 C12 123.3(5) . .
N5 C13 H13A 118.4 . .
C12 C13 H13A 118.4 . .
H4B O4 H4C 120.7 . .

loop_
_geom_bond_atom_site_label_1
_geom_bond_atom_site_label_2
_geom_bond_distance
_geom_bond_site_symmetry_2
Co1 O2 2.056(3) 2_666
Co1 O2 2.056(3) .
Co1 O3 2.119(3) 2_666
Co1 O3 2.119(3) .
Co1 N1 2.152(4) 2_666
Co1 N1 2.152(4) .
O1 C1 1.253(5) .
C14 N5 1.303(7) .
C14 C15 1.377(8) .
C14 H14A 0.9300 .
O2 C1 1.264(5) .
O3 H3B 0.8791 .
O3 H3A 0.7803 .
N2 C11 1.318(6) .
N2 C10 1.363(6) .
N4 C11 1.343(6) .
N4 N3 1.356(5) .
N4 H4A 0.9166 .
C15 C16 1.373(8) .
C15 H15A 0.9300 .
N1 C9 1.332(6) .
N1 C5 1.336(6) .
C8 C7 1.386(7) .
C8 C9 1.389(6) .
C8 C10 1.465(6) .
N3 C10 1.326(6) .
C6 C7 1.376(7) .
C6 C5 1.379(7) .
C6 H6A 0.9300 .
C9 H9A 0.9300 .
C16 C12 1.370(7) .
C16 H16A 0.9300 .
C2 C4 1.385(6) .
C2 C3 1.397(6) .
C2 C1 1.500(6) .
C11 C12 1.464(7) .
C12 C13 1.388(7) .
C7 H7A 0.9300 .
C3 C4 1.386(6) 2_665
C3 H3 0.8614 .
C4 C3 1.386(6) 2_665
C4 H4 0.9729 .
C5 H5A 0.9300 .
N5 C13 1.335(7) .
C13 H13A 0.9300 .
O4 H4B 0.8500 .
O4 H4C 0.8500 .

loop_
_geom_torsion_atom_site_label_1
_geom_torsion_atom_site_label_2
_geom_torsion_atom_site_label_3
_geom_torsion_atom_site_label_4
_geom_torsion
_geom_torsion_site_symmetry_1
_geom_torsion_site_symmetry_4
O2 Co1 O2 C1 -82(100) 2_666 .
O3 Co1 O2 C1 -14.5(4) 2_666 .
O3 Co1 O2 C1 165.5(4) . .
N1 Co1 O2 C1 76.2(4) 2_666 .
N1 Co1 O2 C1 -103.8(4) . .
N5 C14 C15 C16 2.4(11) . .
O2 Co1 N1 C9 140.6(3) 2_666 .
O2 Co1 N1 C9 -39.4(3) . .
O3 Co1 N1 C9 -133.9(3) 2_666 .
O3 Co1 N1 C9 46.1(3) . .
N1 Co1 N1 C9 0(100) 2_666 .
O2 Co1 N1 C5 -31.9(4) 2_666 .
O2 Co1 N1 C5 148.1(4) . .
O3 Co1 N1 C5 53.6(4) 2_666 .
O3 Co1 N1 C5 -126.4(4) . .
N1 Co1 N1 C5 0(100) 2_666 .
C11 N4 N3 C10 -0.2(5) . .
C5 N1 C9 C8 1.1(7) . .
Co1 N1 C9 C8 -171.9(3) . .
C7 C8 C9 N1 -0.5(7) . .
C10 C8 C9 N1 178.8(4) . .
C14 C15 C16 C12 -3.1(10) . .
Co1 O2 C1 O1 -7.6(7) . .
Co1 O2 C1 C2 174.8(3) . .
C4 C2 C1 O1 -176.4(4) . .
C3 C2 C1 O1 2.2(6) . .
C4 C2 C1 O2 1.5(6) . .
C3 C2 C1 O2 180.0(4) . .
C10 N2 C11 N4 -0.2(5) . .
C10 N2 C11 C12 -176.6(5) . .
N3 N4 C11 N2 0.3(6) . .
N3 N4 C11 C12 176.7(4) . .
C15 C16 C12 C13 3.0(9) . .
C15 C16 C12 C11 -176.6(6) . .
N2 C11 C12 C16 -173.7(5) . .
N4 C11 C12 C16 10.4(8) . .
N2 C11 C12 C13 6.7(8) . .
N4 C11 C12 C13 -169.2(5) . .
N4 N3 C10 N2 0.1(5) . .
N4 N3 C10 C8 -179.1(4) . .
C11 N2 C10 N3 0.1(5) . .
C11 N2 C10 C8 179.2(4) . .
C7 C8 C10 N3 -0.6(7) . .
C9 C8 C10 N3 -179.9(4) . .
C7 C8 C10 N2 -179.7(4) . .
C9 C8 C10 N2 1.0(7) . .
C5 C6 C7 C8 1.7(8) . .
C9 C8 C7 C6 -0.9(7) . .
C10 C8 C7 C6 179.8(5) . .
C4 C2 C3 C4 0.0(8) . 2_665
C1 C2 C3 C4 -178.6(4) . 2_665
C3 C2 C4 C3 0.0(8) . 2_665
C1 C2 C4 C3 178.6(4) . 2_665
C9 N1 C5 C6 -0.3(8) . .
Co1 N1 C5 C6 172.3(4) . .
C7 C6 C5 N1 -1.1(9) . .
C15 C14 N5 C13 -1.5(10) . .
C14 N5 C13 C12 1.3(9) . .
C16 C12 C13 N5 -2.2(9) . .
C11 C12 C13 N5 177.4(5) . .
